data_7704368
loop_
_publ_author_name
'Gu, Jin-Zhong'
'Wan, Shi-Mao'
'Kirillova, Marina V.'
'Kirillov, Alexander M.'

_publ_section_title
;
 H-Bonded and metal(ii)-organic architectures assembled from an unexplored
 aromatic tricarboxylic acid: structural variety and functional
 properties.
;
_journal_issue 21
_journal_name_full 'Dalton transactions (Cambridge, England : 2003)'
_journal_page_first 7197
_journal_page_last 7209
_journal_paper_doi 10.1039/d0dt01261k
_journal_volume 49
_journal_year 2020
_chemical_formula_sum 'C26 H17 N5 O6 Zn'
_chemical_formula_weight 560.82
_space_group_crystal_system triclinic
_space_group_IT_number 2
_space_group_name_Hall '-P 1'
_space_group_name_H-M_alt 'P -1'
_atom_sites_solution_hydrogens geom
_audit_creation_method SHELXL-2014/7
_audit_update_record
;
2020-02-17 deposited with the CCDC.	2020-05-11 downloaded from the CCDC.
;
_cell_angle_alpha 84.013(6)
_cell_angle_beta 78.778(7)
_cell_angle_gamma 77.986(7)
_cell_formula_units_Z 2
_cell_length_a 9.1466(7)
_cell_length_b 9.5909(7)
_cell_length_c 13.2159(10)
_cell_measurement_reflns_used 6756
_cell_measurement_temperature 293(2)
_cell_measurement_theta_max 65.999
_cell_measurement_theta_min 4.724
_cell_volume 1109.82(15)
_computing_cell_refinement 'Bruker SAINT'
_computing_data_collection 'Bruker APEX2'
_computing_data_reduction 'Bruker SAINT'
_computing_molecular_graphics 'Bruker SHELXTL'
_computing_publication_material 'Bruker SHELXTL'
_computing_structure_refinement 'SHELXL-2014/7 (Sheldrick, 2014)'
_computing_structure_solution 'SHELXL-2014/7 (Sheldrick, 2014)'
_diffrn_ambient_temperature 293(2)
_diffrn_measured_fraction_theta_full 0.960
_diffrn_measured_fraction_theta_max 0.960
_diffrn_measurement_device_type 'Bruker APE-II CCD'
_diffrn_measurement_method '\f and \w scans'
_diffrn_radiation_type CuK\a
_diffrn_radiation_wavelength 1.54178
_diffrn_reflns_av_R_equivalents 0.0185
_diffrn_reflns_av_unetI/netI 0.0300
_diffrn_reflns_Laue_measured_fraction_full 0.960
_diffrn_reflns_Laue_measured_fraction_max 0.960
_diffrn_reflns_limit_h_max 9
_diffrn_reflns_limit_h_min -10
_diffrn_reflns_limit_k_max 8
_diffrn_reflns_limit_k_min -11
_diffrn_reflns_limit_l_max 15
_diffrn_reflns_limit_l_min -15
_diffrn_reflns_number 6756
_diffrn_reflns_point_group_measured_fraction_full 0.960
_diffrn_reflns_point_group_measured_fraction_max 0.960
_diffrn_reflns_theta_full 65.999
_diffrn_reflns_theta_max 65.999
_diffrn_reflns_theta_min 4.724
_diffrn_source 'fine-focus sealed tube'
_exptl_absorpt_coefficient_mu 2.041
_exptl_absorpt_correction_T_max 0.686
_exptl_absorpt_correction_T_min 0.629
_exptl_absorpt_correction_type multi-scan
_exptl_absorpt_process_details SADABS
_exptl_crystal_colour colourless
_exptl_crystal_density_diffrn 1.678
_exptl_crystal_description block
_exptl_crystal_F_000 572
_exptl_crystal_size_max 0.250
_exptl_crystal_size_mid 0.210
_exptl_crystal_size_min 0.200
_exptl_transmission_factor_max 0.665
_exptl_transmission_factor_min 0.630
_refine_diff_density_max 0.263
_refine_diff_density_min -0.321
_refine_diff_density_rms 0.051
_refine_ls_extinction_method none
_refine_ls_goodness_of_fit_ref 1.050
_refine_ls_hydrogen_treatment constr
_refine_ls_matrix_type full
_refine_ls_number_parameters 344
_refine_ls_number_reflns 3709
_refine_ls_number_restraints 55
_refine_ls_restrained_S_all 1.085
_refine_ls_R_factor_all 0.0333
_refine_ls_R_factor_gt 0.0286
_refine_ls_shift/su_max 0.002
_refine_ls_shift/su_mean 0.000
_refine_ls_structure_factor_coef Fsqd
_refine_ls_weighting_details 'w=1/[\s^2^(Fo^2^)+(0.0415P)^2^+0.1954P] where P=(Fo^2^+2Fc^2^)/3'
_refine_ls_weighting_scheme calc
_refine_ls_wR_factor_gt 0.0724
_refine_ls_wR_factor_ref 0.0760
_reflns_Friedel_coverage 0.000
_reflns_number_gt 3320
_reflns_number_total 3709
_reflns_threshold_expression 'I > 2\s(I)'
_cod_data_source_file d0dt01261k2.cif
_cod_data_source_block 401-7Zn
_cod_depositor_comments 'Adding full bibliography for 7704363--7704371.cif.'
_cod_database_code 7704368
_shelx_shelxl_version_number 2014/7
_shelx_space_group_comment
;
The symmetry employed for this shelxl refinement is uniquely defined
by the following loop, which should always be used as a source of
symmetry information in preference to the above space-group names.
They are only intended as comments.
;
_shelx_estimated_absorpt_t_min 0.629
_shelx_estimated_absorpt_t_max 0.686

loop_
_space_group_symop_operation_xyz
'x, y, z'
'-x, -y, -z'

loop_
_atom_site_label
_atom_site_type_symbol
_atom_site_fract_x
_atom_site_fract_y
_atom_site_fract_z
_atom_site_U_iso_or_equiv
_atom_site_adp_type
_atom_site_occupancy
_atom_site_site_symmetry_order
_atom_site_calc_flag
_atom_site_refinement_flags_posn
_atom_site_refinement_flags_adp
_atom_site_refinement_flags_occupancy
_atom_site_disorder_assembly
_atom_site_disorder_group
Zn1 Zn 0.33063(3) 1.08241(2) 0.48137(2) 0.02530(9) Uani 1 1 d . . . . .
N1 N 0.5691(2) 0.67865(18) 0.88733(13) 0.0344(4) Uani 1 1 d . . . . .
N2 N 0.19332(18) 1.22144(18) 0.38353(13) 0.0299(3) Uani 1 1 d . . . . .
N5 N 0.21693(18) 0.94136(18) 0.43607(12) 0.0286(3) Uani 1 1 d . . . . .
O1 O 0.44622(15) 0.93695(15) 0.58758(10) 0.0291(3) Uani 1 1 d . . . . .
O2 O 0.24319(16) 0.87758(16) 0.68967(12) 0.0360(3) Uani 1 1 d . . . . .
O3 O 0.1846(2) 0.1873(2) 0.72693(15) 0.0555(5) Uani 1 1 d . . . . .
O4 O 0.3079(2) 0.23906(17) 0.56977(13) 0.0519(5) Uani 1 1 d . . . . .
O5 O 0.9767(2) 1.32041(18) 1.05430(15) 0.0531(5) Uani 1 1 d . . . . .
H5 H 1.0201 1.3856 1.0589 0.080 Uiso 1 1 calc R U . . .
O6 O 0.9054(2) 1.46188(19) 0.92053(14) 0.0508(4) Uani 1 1 d . . . . .
C1 C 0.3772(2) 0.88670(18) 0.67393(14) 0.0237(4) Uani 1 1 d . . . . .
C2 C 0.4711(2) 0.84438(19) 0.75774(13) 0.0229(3) Uani 1 1 d . . . . .
C3 C 0.5327(2) 0.94930(19) 0.78839(14) 0.0251(4) Uani 1 1 d . . . . .
H3 H 0.5191 1.0401 0.7549 0.030 Uiso 1 1 calc R U . . .
C4 C 0.6150(2) 0.9207(2) 0.86879(13) 0.0247(4) Uani 1 1 d . . . . .
C5 C 0.6271(3) 0.7822(2) 0.91533(16) 0.0343(4) Uani 1 1 d . . . . .
H5A H 0.6797 0.7605 0.9703 0.041 Uiso 1 1 calc R U . . .
C6 C 0.4934(2) 0.7081(2) 0.80778(14) 0.0251(4) Uani 1 1 d . . . . .
C7 C 0.4410(2) 0.58713(19) 0.77333(14) 0.0259(4) Uani 1 1 d . . . . .
C8 C 0.3769(2) 0.4893(2) 0.84358(14) 0.0301(4) Uani 1 1 d . . . . .
H8 H 0.3726 0.4946 0.9140 0.036 Uiso 1 1 calc R U . . .
C9 C 0.3190(2) 0.3831(2) 0.80949(15) 0.0314(4) Uani 1 1 d . . . . .
H9 H 0.2716 0.3211 0.8574 0.038 Uiso 1 1 calc R U . . .
C10 C 0.3313(2) 0.36891(19) 0.70426(15) 0.0280(4) Uani 1 1 d . . . . .
C11 C 0.2674(2) 0.2546(2) 0.66639(17) 0.0333(4) Uani 1 1 d . . . . .
C12 C 0.4012(2) 0.4628(2) 0.63422(15) 0.0332(4) Uani 1 1 d . . . . .
H12 H 0.4126 0.4526 0.5637 0.040 Uiso 1 1 calc R U . . .
C13 C 0.4543(2) 0.5715(2) 0.66769(15) 0.0324(4) Uani 1 1 d . . . . .
H13 H 0.4993 0.6348 0.6195 0.039 Uiso 1 1 calc R U . . .
C14 C 0.6866(2) 1.0309(2) 0.90048(14) 0.0262(4) Uani 1 1 d . . . . .
C15 C 0.7554(3) 1.0093(2) 0.98800(17) 0.0377(5) Uani 1 1 d . . . . .
H15 H 0.7542 0.9246 1.0292 0.045 Uiso 1 1 calc R U . . .
C16 C 0.8254(3) 1.1120(2) 1.01445(18) 0.0398(5) Uani 1 1 d . . . . .
H16 H 0.8699 1.0962 1.0733 0.048 Uiso 1 1 calc R U . . .
C17 C 0.8292(2) 1.2384(2) 0.95323(16) 0.0320(4) Uani 1 1 d . . . . .
C18 C 0.9077(2) 1.3492(2) 0.97533(17) 0.0349(4) Uani 1 1 d . . . . .
C19 C 0.7568(3) 1.2635(2) 0.86854(18) 0.0420(5) Uani 1 1 d . . . . .
H19 H 0.7548 1.3498 0.8291 0.050 Uiso 1 1 calc R U . . .
C20 C 0.6875(3) 1.1607(2) 0.84250(17) 0.0393(5) Uani 1 1 d . . . . .
H20 H 0.6404 1.1786 0.7849 0.047 Uiso 1 1 calc R U . . .
C21 C 0.1519(3) 1.3624(2) 0.35265(19) 0.0400(4) Uani 1 1 d . U . . .
H21 H 0.1988 1.4353 0.3637 0.048 Uiso 1 1 calc R U . . .
C22 C 0.0312(3) 1.3795(3) 0.30329(19) 0.0428(4) Uani 1 1 d . U . . .
H22 H -0.0189 1.4644 0.2747 0.051 Uiso 1 1 calc R U . . .
N3 N -0.00131(19) 1.2463(2) 0.30438(14) 0.0365(3) Uani 1 1 d . U . . .
H1 H -0.0722 1.2252 0.2781 0.044 Uiso 1 1 calc R U . . .
C23 C 0.0975(2) 1.1550(2) 0.35388(14) 0.0284(3) Uani 1 1 d . U . . .
C24 C 0.1112(2) 1.0031(2) 0.38081(14) 0.0278(3) Uani 1 1 d . U . . .
N4 N 0.03394(19) 0.90778(19) 0.36101(13) 0.0337(3) Uani 1 1 d . U . . .
H2 H -0.0396 0.9249 0.3269 0.040 Uiso 1 1 calc R U . . .
C25 C 0.0934(3) 0.7786(2) 0.40498(17) 0.0386(4) Uani 1 1 d . U . . .
H25 H 0.0624 0.6926 0.4036 0.046 Uiso 1 1 calc R U . . .
C26 C 0.2070(3) 0.7999(2) 0.45120(17) 0.0363(4) Uani 1 1 d . U . . .
H26 H 0.2677 0.7299 0.4871 0.044 Uiso 1 1 calc R U . . .

loop_
_atom_site_aniso_label
_atom_site_aniso_U_11
_atom_site_aniso_U_22
_atom_site_aniso_U_33
_atom_site_aniso_U_23
_atom_site_aniso_U_13
_atom_site_aniso_U_12
Zn1 0.02612(14) 0.02766(14) 0.02775(14) -0.00365(9) -0.01251(9) -0.00976(9)
N1 0.0495(10) 0.0289(8) 0.0339(9) 0.0027(7) -0.0219(8) -0.0170(7)
N2 0.0263(8) 0.0330(8) 0.0338(8) -0.0031(7) -0.0115(7) -0.0074(6)
N5 0.0285(8) 0.0321(8) 0.0301(8) -0.0034(6) -0.0113(6) -0.0106(6)
O1 0.0267(6) 0.0390(7) 0.0246(6) 0.0063(5) -0.0113(5) -0.0110(5)
O2 0.0276(7) 0.0445(8) 0.0419(8) 0.0043(6) -0.0135(6) -0.0171(6)
O3 0.0642(11) 0.0539(10) 0.0636(11) -0.0153(9) -0.0138(9) -0.0376(9)
O4 0.0922(14) 0.0347(8) 0.0405(9) -0.0109(7) -0.0260(9) -0.0212(8)
O5 0.0692(12) 0.0421(9) 0.0671(11) -0.0038(8) -0.0425(10) -0.0252(8)
O6 0.0710(12) 0.0452(9) 0.0522(10) 0.0025(7) -0.0281(9) -0.0344(8)
C1 0.0280(9) 0.0216(8) 0.0267(9) -0.0004(7) -0.0113(7) -0.0108(7)
C2 0.0234(8) 0.0276(9) 0.0208(8) -0.0022(7) -0.0057(7) -0.0105(7)
C3 0.0281(9) 0.0254(9) 0.0255(8) -0.0006(7) -0.0082(7) -0.0111(7)
C4 0.0264(9) 0.0292(9) 0.0223(8) -0.0045(7) -0.0068(7) -0.0101(7)
C5 0.0479(12) 0.0336(10) 0.0319(10) 0.0025(8) -0.0243(9) -0.0178(9)
C6 0.0279(9) 0.0285(9) 0.0229(8) -0.0027(7) -0.0070(7) -0.0119(7)
C7 0.0290(9) 0.0244(9) 0.0286(9) -0.0039(7) -0.0107(7) -0.0081(7)
C8 0.0429(11) 0.0297(9) 0.0232(9) -0.0021(7) -0.0109(8) -0.0150(8)
C9 0.0420(11) 0.0271(9) 0.0309(10) 0.0004(7) -0.0110(8) -0.0167(8)
C10 0.0306(9) 0.0239(9) 0.0341(10) -0.0060(7) -0.0137(8) -0.0061(7)
C11 0.0392(11) 0.0256(9) 0.0421(11) -0.0063(8) -0.0219(9) -0.0061(8)
C12 0.0442(11) 0.0340(10) 0.0264(9) -0.0076(8) -0.0092(8) -0.0130(8)
C13 0.0431(11) 0.0316(10) 0.0270(9) -0.0024(7) -0.0060(8) -0.0173(8)
C14 0.0265(9) 0.0301(9) 0.0260(9) -0.0071(7) -0.0056(7) -0.0109(7)
C15 0.0503(12) 0.0332(10) 0.0392(11) 0.0022(8) -0.0226(10) -0.0182(9)
C16 0.0487(13) 0.0406(11) 0.0411(11) -0.0035(9) -0.0251(10) -0.0171(10)
C17 0.0324(10) 0.0325(10) 0.0366(10) -0.0098(8) -0.0093(8) -0.0122(8)
C18 0.0362(11) 0.0349(11) 0.0397(11) -0.0094(9) -0.0114(9) -0.0129(8)
C19 0.0590(14) 0.0367(11) 0.0422(12) 0.0030(9) -0.0222(10) -0.0268(10)
C20 0.0548(13) 0.0402(11) 0.0352(11) 0.0032(9) -0.0242(10) -0.0249(10)
C21 0.0341(9) 0.0363(10) 0.0533(11) 0.0027(8) -0.0135(8) -0.0126(7)
C22 0.0345(9) 0.0428(7) 0.0516(10) 0.0106(8) -0.0141(8) -0.0096(7)
N3 0.0271(7) 0.0471(7) 0.0391(8) 0.0071(6) -0.0147(6) -0.0126(6)
C23 0.0234(7) 0.0382(6) 0.0269(8) -0.0010(6) -0.0083(6) -0.0110(6)
C24 0.0244(7) 0.0373(6) 0.0261(8) -0.0056(6) -0.0068(6) -0.0121(6)
N4 0.0307(7) 0.0428(7) 0.0348(8) -0.0097(6) -0.0098(6) -0.0160(6)
C25 0.0404(9) 0.0377(7) 0.0431(9) -0.0098(7) -0.0070(7) -0.0167(7)
C26 0.0398(9) 0.0326(9) 0.0399(10) -0.0042(7) -0.0108(7) -0.0106(7)

loop_
_atom_type_symbol
_atom_type_description
_atom_type_scat_dispersion_real
_atom_type_scat_dispersion_imag
_atom_type_scat_source
C C 0.0181 0.0091 'International Tables Vol C Tables 4.2.6.8 and 6.1.1.4'
H H 0.0000 0.0000 'International Tables Vol C Tables 4.2.6.8 and 6.1.1.4'
N N 0.0311 0.0180 'International Tables Vol C Tables 4.2.6.8 and 6.1.1.4'
O O 0.0492 0.0322 'International Tables Vol C Tables 4.2.6.8 and 6.1.1.4'
Zn Zn -1.5491 0.6778 'International Tables Vol C Tables 4.2.6.8 and 6.1.1.4'

loop_
_geom_angle_atom_site_label_1
_geom_angle_atom_site_label_2
_geom_angle_atom_site_label_3
_geom_angle
_geom_angle_site_symmetry_1
_geom_angle_site_symmetry_3
_geom_angle_publ_flag
O4 Zn1 O1 101.37(7) 1_565 2_676 ?
O4 Zn1 N5 143.81(8) 1_565 . ?
O1 Zn1 N5 114.82(6) 2_676 . ?
O4 Zn1 O1 90.72(7) 1_565 . ?
O1 Zn1 O1 77.08(6) 2_676 . ?
N5 Zn1 O1 97.36(6) . . ?
O4 Zn1 N2 89.58(7) 1_565 . ?
O1 Zn1 N2 108.74(6) 2_676 . ?
N5 Zn1 N2 78.96(6) . . ?
O1 Zn1 N2 173.99(6) . . ?
C5 N1 C6 118.14(17) . . ?
C23 N2 C21 105.90(17) . . ?
C23 N2 Zn1 111.28(13) . . ?
C21 N2 Zn1 141.76(14) . . ?
C24 N5 C26 106.21(16) . . ?
C24 N5 Zn1 113.91(13) . . ?
C26 N5 Zn1 139.65(14) . . ?
C1 O1 Zn1 133.91(12) . 2_676 ?
C1 O1 Zn1 123.11(12) . . ?
Zn1 O1 Zn1 102.92(6) 2_676 . ?
C11 O4 Zn1 134.88(15) . 1_545 ?
C18 O5 H5 109.5 . . ?
O2 C1 O1 123.43(17) . . ?
O2 C1 C2 121.01(17) . . ?
O1 C1 C2 115.52(15) . . ?
C3 C2 C6 119.21(16) . . ?
C3 C2 C1 117.09(16) . . ?
C6 C2 C1 123.65(16) . . ?
C2 C3 C4 120.71(17) . . ?
C2 C3 H3 119.6 . . ?
C4 C3 H3 119.6 . . ?
C3 C4 C5 115.42(16) . . ?
C3 C4 C14 121.45(17) . . ?
C5 C4 C14 123.12(17) . . ?
N1 C5 C4 125.22(17) . . ?
N1 C5 H5A 117.4 . . ?
C4 C5 H5A 117.4 . . ?
N1 C6 C2 121.25(16) . . ?
N1 C6 C7 116.65(17) . . ?
C2 C6 C7 122.05(16) . . ?
C8 C7 C13 118.62(17) . . ?
C8 C7 C6 121.60(16) . . ?
C13 C7 C6 119.78(17) . . ?
C7 C8 C9 120.45(17) . . ?
C7 C8 H8 119.8 . . ?
C9 C8 H8 119.8 . . ?
C8 C9 C10 120.57(18) . . ?
C8 C9 H9 119.7 . . ?
C10 C9 H9 119.7 . . ?
C12 C10 C9 118.87(17) . . ?
C12 C10 C11 120.15(18) . . ?
C9 C10 C11 120.98(18) . . ?
O3 C11 O4 125.89(19) . . ?
O3 C11 C10 120.10(19) . . ?
O4 C11 C10 114.00(19) . . ?
C10 C12 C13 120.79(18) . . ?
C10 C12 H12 119.6 . . ?
C13 C12 H12 119.6 . . ?
C12 C13 C7 120.59(18) . . ?
C12 C13 H13 119.7 . . ?
C7 C13 H13 119.7 . . ?
C20 C14 C15 117.57(17) . . ?
C20 C14 C4 120.32(17) . . ?
C15 C14 C4 122.12(18) . . ?
C16 C15 C14 121.1(2) . . ?
C16 C15 H15 119.4 . . ?
C14 C15 H15 119.4 . . ?
C15 C16 C17 120.06(19) . . ?
C15 C16 H16 120.0 . . ?
C17 C16 H16 120.0 . . ?
C19 C17 C16 119.43(18) . . ?
C19 C17 C18 118.18(19) . . ?
C16 C17 C18 122.39(19) . . ?
O6 C18 O5 123.24(19) . . ?
O6 C18 C17 120.5(2) . . ?
O5 C18 C17 116.27(19) . . ?
C20 C19 C17 120.2(2) . . ?
C20 C19 H19 119.9 . . ?
C17 C19 H19 119.9 . . ?
C19 C20 C14 121.57(19) . . ?
C19 C20 H20 119.2 . . ?
C14 C20 H20 119.2 . . ?
C22 C21 N2 109.47(19) . . ?
C22 C21 H21 125.3 . . ?
N2 C21 H21 125.3 . . ?
C21 C22 N3 106.03(19) . . ?
C21 C22 H22 127.0 . . ?
N3 C22 H22 127.0 . . ?
C23 N3 C22 107.43(17) . . ?
C23 N3 H1 126.3 . . ?
C22 N3 H1 126.3 . . ?
N2 C23 N3 111.17(18) . . ?
N2 C23 C24 117.85(17) . . ?
N3 C23 C24 130.95(18) . . ?
N5 C24 N4 110.84(18) . . ?
N5 C24 C23 117.42(16) . . ?
N4 C24 C23 131.73(18) . . ?
C24 N4 C25 107.36(17) . . ?
C24 N4 H2 126.3 . . ?
C25 N4 H2 126.3 . . ?
C26 C25 N4 106.86(18) . . ?
C26 C25 H25 126.6 . . ?
N4 C25 H25 126.6 . . ?
C25 C26 N5 108.7(2) . . ?
C25 C26 H26 125.6 . . ?
N5 C26 H26 125.6 . . ?

loop_
_geom_bond_atom_site_label_1
_geom_bond_atom_site_label_2
_geom_bond_distance
_geom_bond_site_symmetry_2
_geom_bond_publ_flag
Zn1 O4 1.9510(15) 1_565 ?
Zn1 O1 2.0455(14) 2_676 ?
Zn1 N5 2.0657(15) . ?
Zn1 O1 2.1422(13) . ?
Zn1 N2 2.1454(16) . ?
N1 C5 1.333(3) . ?
N1 C6 1.343(3) . ?
N2 C23 1.321(2) . ?
N2 C21 1.367(3) . ?
N5 C24 1.329(3) . ?
N5 C26 1.370(3) . ?
O1 C1 1.290(2) . ?
O1 Zn1 2.0455(13) 2_676 ?
O2 C1 1.223(2) . ?
O3 C11 1.221(3) . ?
O4 C11 1.274(3) . ?
O4 Zn1 1.9511(15) 1_545 ?
O5 C18 1.299(3) . ?
O5 H5 0.8200 . ?
O6 C18 1.235(3) . ?
C1 C2 1.503(2) . ?
C2 C3 1.380(2) . ?
C2 C6 1.396(3) . ?
C3 C4 1.391(3) . ?
C3 H3 0.9300 . ?
C4 C5 1.396(3) . ?
C4 C14 1.486(2) . ?
C5 H5A 0.9300 . ?
C6 C7 1.486(2) . ?
C7 C8 1.387(3) . ?
C7 C13 1.399(3) . ?
C8 C9 1.391(3) . ?
C8 H8 0.9300 . ?
C9 C10 1.392(3) . ?
C9 H9 0.9300 . ?
C10 C12 1.382(3) . ?
C10 C11 1.512(2) . ?
C12 C13 1.382(3) . ?
C12 H12 0.9300 . ?
C13 H13 0.9300 . ?
C14 C20 1.393(3) . ?
C14 C15 1.399(3) . ?
C15 C16 1.387(3) . ?
C15 H15 0.9300 . ?
C16 C17 1.388(3) . ?
C16 H16 0.9300 . ?
C17 C19 1.384(3) . ?
C17 C18 1.481(3) . ?
C19 C20 1.382(3) . ?
C19 H19 0.9300 . ?
C20 H20 0.9300 . ?
C21 C22 1.361(3) . ?
C21 H21 0.9300 . ?
C22 N3 1.368(3) . ?
C22 H22 0.9300 . ?
N3 C23 1.339(3) . ?
N3 H1 0.8600 . ?
C23 C24 1.449(3) . ?
C24 N4 1.339(3) . ?
N4 C25 1.364(3) . ?
N4 H2 0.8600 . ?
C25 C26 1.361(3) . ?
C25 H25 0.9300 . ?
C26 H26 0.9300 . ?

loop_
_geom_hbond_atom_site_label_D
_geom_hbond_atom_site_label_H
_geom_hbond_atom_site_label_A
_geom_hbond_distance_DH
_geom_hbond_distance_HA
_geom_hbond_distance_DA
_geom_hbond_angle_DHA
_geom_hbond_site_symmetry_A
N4 H2 O3 0.86 2.13 2.839(2) 139.3 2_566
N4 H2 O2 0.86 2.39 3.052(2) 134.2 2_576
N3 H1 O2 0.86 1.97 2.706(2) 142.4 2_576
O5 H5 O6 0.82 1.80 2.618(2) 173.0 2_787
O5 H5 O6 0.82 1.80 2.618(2) 173.0 2_787
N3 H1 O2 0.86 1.97 2.706(2) 142.4 2_576
N4 H2 O2 0.86 2.39 3.052(2) 134.2 2_576
N4 H2 O3 0.86 2.13 2.839(2) 139.3 2_566

loop_
_geom_torsion_atom_site_label_1
_geom_torsion_atom_site_label_2
_geom_torsion_atom_site_label_3
_geom_torsion_atom_site_label_4
_geom_torsion
_geom_torsion_site_symmetry_1
_geom_torsion_site_symmetry_2
_geom_torsion_site_symmetry_3
_geom_torsion_site_symmetry_4
_geom_torsion_publ_flag
Zn1 O1 C1 O2 -159.12(14) 2_676 . . . ?
Zn1 O1 C1 O2 24.3(2) . . . . ?
Zn1 O1 C1 C2 23.3(2) 2_676 . . . ?
Zn1 O1 C1 C2 -153.26(12) . . . . ?
O2 C1 C2 C3 -118.9(2) . . . . ?
O1 C1 C2 C3 58.8(2) . . . . ?
O2 C1 C2 C6 58.6(3) . . . . ?
O1 C1 C2 C6 -123.78(19) . . . . ?
C6 C2 C3 C4 -0.6(3) . . . . ?
C1 C2 C3 C4 176.96(16) . . . . ?
C2 C3 C4 C5 -1.1(3) . . . . ?
C2 C3 C4 C14 177.90(17) . . . . ?
C6 N1 C5 C4 0.3(3) . . . . ?
C3 C4 C5 N1 1.3(3) . . . . ?
C14 C4 C5 N1 -177.7(2) . . . . ?
C5 N1 C6 C2 -2.2(3) . . . . ?
C5 N1 C6 C7 175.27(19) . . . . ?
C3 C2 C6 N1 2.3(3) . . . . ?
C1 C2 C6 N1 -175.09(18) . . . . ?
C3 C2 C6 C7 -174.98(17) . . . . ?
C1 C2 C6 C7 7.6(3) . . . . ?
N1 C6 C7 C8 42.4(3) . . . . ?
C2 C6 C7 C8 -140.2(2) . . . . ?
N1 C6 C7 C13 -138.4(2) . . . . ?
C2 C6 C7 C13 39.0(3) . . . . ?
C13 C7 C8 C9 -3.8(3) . . . . ?
C6 C7 C8 C9 175.38(18) . . . . ?
C7 C8 C9 C10 3.3(3) . . . . ?
C8 C9 C10 C12 -0.4(3) . . . . ?
C8 C9 C10 C11 -179.47(18) . . . . ?
Zn1 O4 C11 O3 -25.9(4) 1_545 . . . ?
Zn1 O4 C11 C10 154.38(17) 1_545 . . . ?
C12 C10 C11 O3 -168.0(2) . . . . ?
C9 C10 C11 O3 11.0(3) . . . . ?
C12 C10 C11 O4 11.7(3) . . . . ?
C9 C10 C11 O4 -169.26(19) . . . . ?
C9 C10 C12 C13 -1.8(3) . . . . ?
C11 C10 C12 C13 177.25(19) . . . . ?
C10 C12 C13 C7 1.2(3) . . . . ?
C8 C7 C13 C12 1.6(3) . . . . ?
C6 C7 C13 C12 -177.61(19) . . . . ?
C3 C4 C14 C20 -7.4(3) . . . . ?
C5 C4 C14 C20 171.5(2) . . . . ?
C3 C4 C14 C15 172.90(19) . . . . ?
C5 C4 C14 C15 -8.2(3) . . . . ?
C20 C14 C15 C16 -1.6(3) . . . . ?
C4 C14 C15 C16 178.1(2) . . . . ?
C14 C15 C16 C17 -0.5(4) . . . . ?
C15 C16 C17 C19 2.9(4) . . . . ?
C15 C16 C17 C18 -177.5(2) . . . . ?
C19 C17 C18 O6 1.5(3) . . . . ?
C16 C17 C18 O6 -178.2(2) . . . . ?
C19 C17 C18 O5 -178.7(2) . . . . ?
C16 C17 C18 O5 1.6(3) . . . . ?
C16 C17 C19 C20 -3.0(4) . . . . ?
C18 C17 C19 C20 177.3(2) . . . . ?
C17 C19 C20 C14 0.8(4) . . . . ?
C15 C14 C20 C19 1.5(4) . . . . ?
C4 C14 C20 C19 -178.2(2) . . . . ?
C23 N2 C21 C22 -0.6(3) . . . . ?
Zn1 N2 C21 C22 -166.83(18) . . . . ?
N2 C21 C22 N3 0.1(3) . . . . ?
C21 C22 N3 C23 0.5(3) . . . . ?
C21 N2 C23 N3 0.9(2) . . . . ?
Zn1 N2 C23 N3 171.81(13) . . . . ?
C21 N2 C23 C24 -177.43(18) . . . . ?
Zn1 N2 C23 C24 -6.5(2) . . . . ?
C22 N3 C23 N2 -0.9(2) . . . . ?
C22 N3 C23 C24 177.2(2) . . . . ?
C26 N5 C24 N4 0.5(2) . . . . ?
Zn1 N5 C24 N4 -175.10(13) . . . . ?
C26 N5 C24 C23 179.96(17) . . . . ?
Zn1 N5 C24 C23 4.3(2) . . . . ?
N2 C23 C24 N5 1.7(3) . . . . ?
N3 C23 C24 N5 -176.2(2) . . . . ?
N2 C23 C24 N4 -179.0(2) . . . . ?
N3 C23 C24 N4 3.1(4) . . . . ?
N5 C24 N4 C25 -0.4(2) . . . . ?
C23 C24 N4 C25 -179.7(2) . . . . ?
C24 N4 C25 C26 0.1(2) . . . . ?
N4 C25 C26 N5 0.2(3) . . . . ?
C24 N5 C26 C25 -0.5(2) . . . . ?
Zn1 N5 C26 C25 173.39(16) . . . . ?
